data_2213413
loop_
_publ_author_name
'Yong-Mei Zhang'
'Dong-Yan Hou'
'Guang Xin'
'Tie-Chun Li'

_publ_section_title
<i>catena</i>-Poly[[aqua(pyrazino[2,3-<i>f</i>][1,10]phenanthroline-\k^2^<i>N</i>,<i>N</i>')copper(II)]-\m-benzene-1,4-dicarboxylato-\k^2^<i>O</i>^1^:<i>O</i>^4^]
_journal_coeditor_code HY2052
_journal_issue 5
_journal_name_full 'Acta Crystallographica Section E'
_journal_page_first m1363
_journal_page_last m1364
_journal_paper_doi 10.1107/S1600536807016753
_journal_volume 63
_journal_year 2007
_chemical_formula_iupac '[Cu (C8 H4 O4) (C14 H8 N4) (H2 O)]'
_chemical_formula_moiety 'C22 H14 Cu N4 O5'
_chemical_formula_sum 'C22 H14 Cu N4 O5'
_chemical_formula_weight 477.91
_chemical_name_systematic
;catena-Poly[[aqua(pyrazino[2,3-f][1,10]phenanthroline-\k^2^N,N')copper(II)]-\m-
benzene-1,4-dicarboxylato-\k^2^O^1^:O^4^]
;
_space_group_IT_number 14
_symmetry_cell_setting monoclinic
_symmetry_space_group_name_Hall '-P 2yn'
_symmetry_space_group_name_H-M 'P 1 21/n 1'
_atom_sites_solution_hydrogens geom
_atom_sites_solution_primary direct
_atom_sites_solution_secondary difmap
_audit_creation_method SHELXL-97
_cell_angle_alpha 90.00
_cell_angle_beta 116.40(3)
_cell_angle_gamma 90.00
_cell_formula_units_Z 4
_cell_length_a 11.489(2)
_cell_length_b 15.054(3)
_cell_length_c 12.186(2)
_cell_measurement_reflns_used 14313
_cell_measurement_temperature 292(2)
_cell_measurement_theta_max 27.48
_cell_measurement_theta_min 3.12
_cell_volume 1887.8(8)
_computing_cell_refinement PROCESS-AUTO
_computing_data_collection 'PROCESS-AUTO (Rigaku, 1998)'
_computing_data_reduction PROCESS-AUTO
_computing_molecular_graphics 'SHELXTL-Plus (Sheldrick, 1990)'
_computing_publication_material SHELXTL-Plus
_computing_structure_refinement 'SHELXL97 (Sheldrick, 1997)'
_computing_structure_solution 'SHELXS97 (Sheldrick, 1997)'
_diffrn_ambient_temperature 292(2)
_diffrn_detector_area_resol_mean 10.0
_diffrn_measured_fraction_theta_full 0.994
_diffrn_measured_fraction_theta_max 0.985
_diffrn_measurement_device_type 'Rigaku R-AXIS RAPID'
_diffrn_measurement_method \w
_diffrn_radiation_monochromator graphite
_diffrn_radiation_source 'rotation target'
_diffrn_radiation_type MoK\a
_diffrn_radiation_wavelength 0.71073
_diffrn_reflns_av_R_equivalents 0.0359
_diffrn_reflns_av_sigmaI/netI 0.0322
_diffrn_reflns_limit_h_max 14
_diffrn_reflns_limit_h_min -14
_diffrn_reflns_limit_k_max 19
_diffrn_reflns_limit_k_min -19
_diffrn_reflns_limit_l_max 15
_diffrn_reflns_limit_l_min -14
_diffrn_reflns_number 17593
_diffrn_reflns_theta_full 25.00
_diffrn_reflns_theta_max 27.48
_diffrn_reflns_theta_min 3.27
_exptl_absorpt_coefficient_mu 1.204
_exptl_absorpt_correction_T_max 0.775
_exptl_absorpt_correction_T_min 0.663
_exptl_absorpt_correction_type multi-scan
_exptl_absorpt_process_details '(ABSCOR; Higashi, 1995)'
_exptl_crystal_colour blue
_exptl_crystal_density_diffrn 1.682
_exptl_crystal_density_method 'not measured'
_exptl_crystal_description block
_exptl_crystal_F_000 972
_exptl_crystal_size_max 0.33
_exptl_crystal_size_mid 0.29
_exptl_crystal_size_min 0.21
_refine_diff_density_max 0.776
_refine_diff_density_min -0.502
_refine_ls_extinction_method none
_refine_ls_goodness_of_fit_ref 1.071
_refine_ls_hydrogen_treatment mixed
_refine_ls_matrix_type full
_refine_ls_number_parameters 297
_refine_ls_number_reflns 4258
_refine_ls_number_restraints 2
_refine_ls_restrained_S_all 1.071
_refine_ls_R_factor_all 0.0533
_refine_ls_R_factor_gt 0.0408
_refine_ls_shift/su_max 0.001
_refine_ls_shift/su_mean 0.000
_refine_ls_structure_factor_coef Fsqd
_refine_ls_weighting_details 'calc w=1/[\s^2^(Fo^2^)+(0.0719P)^2^+0.5273P] where P=(Fo^2^+2Fc^2^)/3'
_refine_ls_weighting_scheme calc
_refine_ls_wR_factor_gt 0.1149
_refine_ls_wR_factor_ref 0.1219
_reflns_number_gt 3427
_reflns_number_total 4258
_reflns_threshold_expression I>2\s(I)
_cod_data_source_file hy2052.cif
_cod_data_source_block I
_cod_depositor_comments
;
The following automatic conversions were performed:
'_symmetry_cell_setting' value 'Monoclinic' changed to 'monoclinic'
according to '/home/saulius/struct/CIF-dictionaries/cif_core.dic'
dictionary named 'cif_core.dic' version 2.4.1 from 2010-06-29.

Automatic conversion script
Id: cif_fix_enum 1527 2010-12-29 10:47:43Z saulius 

The following automatic conversions were performed:

'_symmetry_cell_setting' value 'Monoclinic' changed to 'monoclinic'
according to /home/saulius/struct/CIF-dictionaries/cif_core.dic
dictionary named 'cif_core.dic' version 2.4.1 from 2010-06-29.

Automatic conversion script
Id: cif_fix_values 1715 2011-07-08 13:25:40Z adriana 
;
_cod_original_sg_symbol_Hall '-p 2yn'
_cod_original_sg_symbol_H-M 'P 21/n'
_cod_database_code 2213413
_cod_database_fobs_code 2213413

loop_
_symmetry_equiv_pos_as_xyz
'x, y, z'
'-x+1/2, y+1/2, -z+1/2'
'-x, -y, -z'
'x-1/2, -y-1/2, z-1/2'

loop_
_atom_site_type_symbol
_atom_site_label
_atom_site_fract_x
_atom_site_fract_y
_atom_site_fract_z
_atom_site_U_iso_or_equiv
_atom_site_adp_type
_atom_site_calc_flag
_atom_site_refinement_flags
_atom_site_occupancy
C C1 0.7332(3) 0.1315(2) 0.1950(3) 0.0438(6) Uani d . 1
H H1 0.8191 0.1351 0.2541 0.053 Uiso calc R 1
C C2 0.6960(3) 0.1748(2) 0.0829(3) 0.0501(7) Uani d . 1
H H2 0.7569 0.2070 0.0685 0.060 Uiso calc R 1
C C3 0.5696(3) 0.1698(2) -0.0061(3) 0.0465(7) Uani d . 1
H H3 0.5443 0.1985 -0.0809 0.056 Uiso calc R 1
C C4 0.4793(3) 0.12080(17) 0.0176(2) 0.0380(6) Uani d . 1
C C5 0.5235(3) 0.07986(17) 0.1317(2) 0.0329(5) Uani d . 1
C C6 0.4358(3) 0.03080(16) 0.1645(2) 0.0330(5) Uani d . 1
C C7 0.4100(3) -0.0485(2) 0.3143(3) 0.0414(6) Uani d . 1
H H7 0.4446 -0.0726 0.3927 0.050 Uiso calc R 1
C C8 0.2781(3) -0.0590(2) 0.2381(3) 0.0501(7) Uani d . 1
H H8 0.2262 -0.0899 0.2658 0.060 Uiso calc R 1
C C9 0.2245(3) -0.0239(2) 0.1224(3) 0.0463(7) Uani d . 1
H H9 0.1363 -0.0305 0.0710 0.056 Uiso calc R 1
C C10 0.3052(3) 0.02218(18) 0.0827(2) 0.0371(6) Uani d . 1
C C11 0.2585(3) 0.06214(19) -0.0377(2) 0.0394(6) Uani d . 1
C C12 0.3433(3) 0.10950(18) -0.0700(2) 0.0395(6) Uani d . 1
C C13 0.0940(3) 0.0854(2) -0.2255(3) 0.0566(8) Uani d . 1
H H13 0.0078 0.0788 -0.2830 0.068 Uiso calc R 1
C C14 0.1779(3) 0.1324(2) -0.2585(3) 0.0565(8) Uani d . 1
H H14 0.1449 0.1558 -0.3373 0.068 Uiso calc R 1
C C15 0.7913(3) -0.0997(2) 0.5856(3) 0.0419(6) Uani d . 1
C C16 0.7754(3) -0.15184(18) 0.6834(2) 0.0386(6) Uani d . 1
C C17 0.6542(2) -0.17430(18) 0.6734(2) 0.0356(5) Uani d . 1
H H17 0.5797 -0.1568 0.6048 0.043 Uiso calc R 1
C C18 0.6435(2) -0.22260(18) 0.7650(2) 0.0352(5) Uani d . 1
H H18 0.5616 -0.2376 0.7571 0.042 Uiso calc R 1
C C19 0.7535(3) -0.24917(17) 0.8691(2) 0.0360(6) Uani d . 1
C C20 0.7393(3) -0.30972(17) 0.9620(2) 0.0354(5) Uani d . 1
C C21 0.8750(3) -0.2246(2) 0.8810(3) 0.0464(7) Uani d . 1
H H21 0.9492 -0.2407 0.9508 0.056 Uiso calc R 1
C C22 0.8864(3) -0.1763(2) 0.7896(3) 0.0484(7) Uani d . 1
H H22 0.9682 -0.1599 0.7986 0.058 Uiso calc R 1
N N1 0.6482(2) 0.08504(15) 0.21921(19) 0.0348(5) Uani d . 1
N N2 0.4887(2) -0.00502(15) 0.2789(2) 0.0350(5) Uani d . 1
N N3 0.3022(3) 0.14565(18) -0.1839(2) 0.0515(6) Uani d . 1
N N4 0.1313(3) 0.05022(19) -0.1171(2) 0.0508(6) Uani d . 1
O O1 0.68910(19) -0.06388(15) 0.50352(17) 0.0455(5) Uani d . 1
O O2 0.9012(2) -0.0946(2) 0.5914(2) 0.0747(8) Uani d . 1
O O1W 0.8644(2) 0.03403(15) 0.43798(19) 0.0397(4) Uani d D 1
O O3 0.83770(18) -0.35460(14) 1.02995(17) 0.0433(5) Uani d . 1
O O4 0.62939(19) -0.31435(14) 0.96002(19) 0.0470(5) Uani d . 1
Cu Cu1 0.67755(3) 0.02134(2) 0.37710(3) 0.03297(13) Uani d . 1
H H11W 0.900(4) -0.008(2) 0.486(4) 0.096(17) Uiso d D 1
H H12W 0.873(4) 0.0831(16) 0.475(3) 0.061(11) Uiso d D 1

loop_
_atom_site_aniso_label
_atom_site_aniso_U_11
_atom_site_aniso_U_22
_atom_site_aniso_U_33
_atom_site_aniso_U_12
_atom_site_aniso_U_13
_atom_site_aniso_U_23
C1 0.0425(16) 0.0453(16) 0.0432(15) -0.0048(12) 0.0188(12) 0.0001(12)
C2 0.0555(19) 0.0486(18) 0.0523(17) -0.0049(14) 0.0296(15) 0.0068(13)
C3 0.0589(19) 0.0444(16) 0.0375(15) 0.0024(14) 0.0228(13) 0.0066(12)
C4 0.0489(16) 0.0323(13) 0.0323(13) 0.0044(11) 0.0177(11) 0.0015(10)
C5 0.0382(14) 0.0295(12) 0.0289(12) 0.0037(10) 0.0129(10) -0.0015(9)
C6 0.0363(14) 0.0295(13) 0.0290(12) 0.0027(10) 0.0105(10) -0.0013(9)
C7 0.0363(15) 0.0456(15) 0.0388(14) -0.0010(12) 0.0137(11) 0.0070(11)
C8 0.0381(17) 0.058(2) 0.0493(17) -0.0067(14) 0.0155(13) 0.0114(14)
C9 0.0354(16) 0.0503(18) 0.0432(16) -0.0035(13) 0.0084(12) 0.0025(12)
C10 0.0371(15) 0.0376(14) 0.0323(13) 0.0026(11) 0.0115(10) -0.0003(10)
C11 0.0401(15) 0.0372(14) 0.0314(13) 0.0059(11) 0.0073(11) -0.0003(10)
C12 0.0482(17) 0.0347(14) 0.0280(12) 0.0077(12) 0.0102(11) -0.0008(10)
C13 0.0500(19) 0.063(2) 0.0372(16) 0.0056(16) 0.0012(13) 0.0017(14)
C14 0.064(2) 0.0560(19) 0.0311(15) 0.0099(16) 0.0045(14) 0.0055(12)
C15 0.0355(15) 0.0438(16) 0.0423(15) 0.0042(12) 0.0135(11) 0.0105(12)
C16 0.0343(14) 0.0385(14) 0.0371(14) 0.0011(11) 0.0106(11) 0.0054(10)
C17 0.0292(13) 0.0351(13) 0.0321(12) 0.0017(10) 0.0043(10) 0.0028(10)
C18 0.0274(13) 0.0380(14) 0.0358(13) 0.0000(10) 0.0100(10) 0.0008(10)
C19 0.0375(15) 0.0323(13) 0.0328(13) 0.0027(11) 0.0106(11) 0.0044(10)
C20 0.0366(14) 0.0348(13) 0.0319(13) -0.0014(11) 0.0126(10) -0.0011(10)
C21 0.0276(14) 0.0543(18) 0.0434(15) 0.0025(12) 0.0033(11) 0.0170(13)
C22 0.0253(14) 0.0592(19) 0.0520(17) 0.0009(12) 0.0092(12) 0.0208(14)
N1 0.0343(12) 0.0365(12) 0.0325(11) 0.0000(9) 0.0140(9) -0.0011(8)
N2 0.0340(12) 0.0354(11) 0.0303(11) 0.0007(9) 0.0096(9) 0.0029(8)
N3 0.0650(18) 0.0464(15) 0.0339(12) 0.0042(13) 0.0138(12) 0.0049(10)
N4 0.0421(14) 0.0590(16) 0.0394(13) 0.0014(12) 0.0073(10) 0.0001(11)
O1 0.0334(10) 0.0570(13) 0.0387(10) 0.0012(9) 0.0093(8) 0.0161(9)
O2 0.0432(14) 0.097(2) 0.0864(17) 0.0199(13) 0.0308(12) 0.0544(16)
O1W 0.0319(10) 0.0454(12) 0.0409(11) 0.0027(8) 0.0152(8) 0.0029(9)
O3 0.0305(10) 0.0515(12) 0.0421(10) 0.0018(8) 0.0109(8) 0.0153(9)
O4 0.0386(11) 0.0506(12) 0.0531(12) 0.0082(9) 0.0215(9) 0.0117(9)
Cu1 0.0292(2) 0.0381(2) 0.02807(19) 0.00081(12) 0.00948(13) 0.00225(11)

loop_
_atom_type_symbol
_atom_type_description
_atom_type_scat_dispersion_real
_atom_type_scat_dispersion_imag
_atom_type_scat_source
C C 0.0033 0.0016 'International Tables Vol C Tables 4.2.6.8 and 6.1.1.4'
H H 0.0000 0.0000 'International Tables Vol C Tables 4.2.6.8 and 6.1.1.4'
N N 0.0061 0.0033 'International Tables Vol C Tables 4.2.6.8 and 6.1.1.4'
O O 0.0106 0.0060 'International Tables Vol C Tables 4.2.6.8 and 6.1.1.4'
Cu Cu 0.3201 1.2651 'International Tables Vol C Tables 4.2.6.8 and 6.1.1.4'

loop_
_geom_angle_atom_site_label_1
_geom_angle_atom_site_label_2
_geom_angle_atom_site_label_3
_geom_angle_site_symmetry_3
_geom_angle
N1 C1 C2 . 121.6(3)
N1 C1 H1 . 119.2
C2 C1 H1 . 119.2
C3 C2 C1 . 120.1(3)
C3 C2 H2 . 119.9
C1 C2 H2 . 119.9
C2 C3 C4 . 118.9(3)
C2 C3 H3 . 120.5
C4 C3 H3 . 120.5
C5 C4 C3 . 117.6(3)
C5 C4 C12 . 118.3(3)
C3 C4 C12 . 124.0(3)
N1 C5 C4 . 123.2(3)
N1 C5 C6 . 115.8(2)
C4 C5 C6 . 120.9(2)
N2 C6 C10 . 123.1(3)
N2 C6 C5 . 116.0(2)
C10 C6 C5 . 120.9(2)
N2 C7 C8 . 122.3(3)
N2 C7 H7 . 118.9
C8 C7 H7 . 118.9
C9 C8 C7 . 120.1(3)
C9 C8 H8 . 119.9
C7 C8 H8 . 119.9
C8 C9 C10 . 118.8(3)
C8 C9 H9 . 120.6
C10 C9 H9 . 120.6
C6 C10 C9 . 117.8(3)
C6 C10 C11 . 118.8(3)
C9 C10 C11 . 123.3(3)
N4 C11 C12 . 122.0(2)
N4 C11 C10 . 117.5(3)
C12 C11 C10 . 120.4(3)
N3 C12 C11 . 121.4(3)
N3 C12 C4 . 118.1(3)
C11 C12 C4 . 120.5(2)
N4 C13 C14 . 122.7(3)
N4 C13 H13 . 118.6
C14 C13 H13 . 118.6
N3 C14 C13 . 123.5(3)
N3 C14 H14 . 118.2
C13 C14 H14 . 118.2
O2 C15 O1 . 125.4(3)
O2 C15 C16 . 117.9(3)
O1 C15 C16 . 116.6(2)
C17 C16 C22 . 118.8(2)
C17 C16 C15 . 122.0(2)
C22 C16 C15 . 119.2(3)
C18 C17 C16 . 120.3(2)
C18 C17 H17 . 119.9
C16 C17 H17 . 119.9
C17 C18 C19 . 121.0(2)
C17 C18 H18 . 119.5
C19 C18 H18 . 119.5
C21 C19 C18 . 118.8(2)
C21 C19 C20 . 121.3(2)
C18 C19 C20 . 119.7(2)
O4 C20 O3 . 125.7(2)
O4 C20 C19 . 117.4(2)
O3 C20 C19 . 116.7(2)
C22 C21 C19 . 120.4(2)
C22 C21 H21 . 119.8
C19 C21 H21 . 119.8
C21 C22 C16 . 120.6(3)
C21 C22 H22 . 119.7
C16 C22 H22 . 119.7
C1 N1 C5 . 118.5(2)
C1 N1 Cu1 . 128.62(19)
C5 N1 Cu1 . 112.90(17)
C7 N2 C6 . 117.9(2)
C7 N2 Cu1 . 128.01(19)
C6 N2 Cu1 . 114.03(19)
C14 N3 C12 . 114.8(3)
C13 N4 C11 . 115.6(3)
C15 O1 Cu1 . 127.54(19)
Cu1 O1W H11W . 108(4)
Cu1 O1W H12W . 98(2)
H11W O1W H12W . 112(4)
C20 O3 Cu1 2_646 122.17(17)
O1W Cu1 O1 . 94.99(9)
O1W Cu1 N2 . 165.78(9)
O1 Cu1 N2 . 90.96(9)
O1W Cu1 N1 . 90.29(9)
O1 Cu1 N1 . 166.59(9)
N2 Cu1 N1 . 81.26(9)
O1W Cu1 O3 2_656 92.68(8)
O1 Cu1 O3 2_656 98.15(9)
N2 Cu1 O3 2_656 99.26(8)
N1 Cu1 O3 2_656 93.90(8)

loop_
_geom_bond_atom_site_label_1
_geom_bond_atom_site_label_2
_geom_bond_site_symmetry_2
_geom_bond_distance
C1 N1 . 1.337(3)
C1 C2 . 1.398(4)
C1 H1 . 0.9300
C2 C3 . 1.375(4)
C2 H2 . 0.9300
C3 C4 . 1.404(4)
C3 H3 . 0.9300
C4 C5 . 1.394(3)
C4 C12 . 1.458(4)
C5 N1 . 1.355(3)
C5 C6 . 1.442(4)
C6 N2 . 1.360(3)
C6 C10 . 1.390(4)
C7 N2 . 1.334(4)
C7 C8 . 1.390(4)
C7 H7 . 0.9300
C8 C9 . 1.369(4)
C8 H8 . 0.9300
C9 C10 . 1.405(4)
C9 H9 . 0.9300
C10 C11 . 1.450(4)
C11 N4 . 1.359(4)
C11 C12 . 1.397(4)
C12 N3 . 1.365(3)
C13 N4 . 1.306(4)
C13 C14 . 1.391(5)
C13 H13 . 0.9300
C14 N3 . 1.323(4)
C14 H14 . 0.9300
C15 O2 . 1.234(4)
C15 O1 . 1.275(3)
C15 C16 . 1.504(4)
C16 C17 . 1.385(4)
C16 C22 . 1.403(4)
C17 C18 . 1.383(4)
C17 H17 . 0.9300
C18 C19 . 1.393(3)
C18 H18 . 0.9300
C19 C21 . 1.387(4)
C19 C20 . 1.518(3)
C20 O4 . 1.254(3)
C20 O3 . 1.260(3)
C21 C22 . 1.384(4)
C21 H21 . 0.9300
C22 H22 . 0.9300
Cu1 N1 . 2.039(2)
Cu1 N2 . 1.997(2)
Cu1 O1 . 1.9634(19)
Cu1 O1W . 1.944(2)
O1W H11W . 0.84(4)
O1W H12W . 0.85(2)
Cu1 O3 2_656 2.2311(19)

loop_
_geom_hbond_atom_site_label_D
_geom_hbond_atom_site_label_H
_geom_hbond_atom_site_label_A
_geom_hbond_site_symmetry_A
_geom_hbond_distance_DH
_geom_hbond_distance_HA
_geom_hbond_distance_DA
_geom_hbond_angle_DHA
_geom_hbond_publ_flag
O1W H11W O2 . 0.84(4) 1.83(3) 2.593(3) 151(5) y
O1W H12W O4 2_656 0.85(2) 1.739(19) 2.585(3) 173(4) y

loop_
_geom_torsion_atom_site_label_1
_geom_torsion_atom_site_label_2
_geom_torsion_atom_site_label_3
_geom_torsion_atom_site_label_4
_geom_torsion_site_symmetry_4
_geom_torsion
N1 C1 C2 C3 . -0.4(5)
C1 C2 C3 C4 . 0.0(5)
C2 C3 C4 C5 . 0.3(4)
C2 C3 C4 C12 . -179.0(3)
C3 C4 C5 N1 . -0.2(4)
C12 C4 C5 N1 . 179.1(2)
C3 C4 C5 C6 . 177.9(2)
C12 C4 C5 C6 . -2.7(4)
N1 C5 C6 N2 . -0.5(3)
C4 C5 C6 N2 . -178.8(2)
N1 C5 C6 C10 . 179.1(2)
C4 C5 C6 C10 . 0.8(4)
N2 C7 C8 C9 . -0.2(5)
C7 C8 C9 C10 . 0.2(5)
N2 C6 C10 C9 . 1.7(4)
C5 C6 C10 C9 . -177.9(2)
N2 C6 C10 C11 . -179.4(2)
C5 C6 C10 C11 . 1.1(4)
C8 C9 C10 C6 . -0.9(4)
C8 C9 C10 C11 . -179.8(3)
C6 C10 C11 N4 . 177.9(3)
C9 C10 C11 N4 . -3.2(4)
C6 C10 C11 C12 . -0.9(4)
C9 C10 C11 C12 . 178.0(3)
N4 C11 C12 N3 . -0.5(4)
C10 C11 C12 N3 . 178.3(3)
N4 C11 C12 C4 . -179.9(3)
C10 C11 C12 C4 . -1.1(4)
C5 C4 C12 N3 . -176.5(2)
C3 C4 C12 N3 . 2.8(4)
C5 C4 C12 C11 . 2.9(4)
C3 C4 C12 C11 . -177.8(3)
N4 C13 C14 N3 . 0.1(6)
O2 C15 C16 C17 . -168.6(3)
O1 C15 C16 C17 . 11.8(4)
O2 C15 C16 C22 . 13.3(5)
O1 C15 C16 C22 . -166.3(3)
C22 C16 C17 C18 . -2.1(4)
C15 C16 C17 C18 . 179.8(3)
C16 C17 C18 C19 . 0.4(4)
C17 C18 C19 C21 . 1.4(4)
C17 C18 C19 C20 . -174.0(2)
C21 C19 C20 O4 . 165.7(3)
C18 C19 C20 O4 . -19.1(4)
C21 C19 C20 O3 . -18.0(4)
C18 C19 C20 O3 . 157.2(3)
C18 C19 C21 C22 . -1.4(5)
C20 C19 C21 C22 . 173.9(3)
C19 C21 C22 C16 . -0.3(5)
C17 C16 C22 C21 . 2.1(5)
C15 C16 C22 C21 . -179.7(3)
C2 C1 N1 C5 . 0.5(4)
C2 C1 N1 Cu1 . -177.1(2)
C4 C5 N1 C1 . -0.2(4)
C6 C5 N1 C1 . -178.4(2)
C4 C5 N1 Cu1 . 177.82(19)
C6 C5 N1 Cu1 . -0.4(3)
C8 C7 N2 C6 . 0.9(4)
C8 C7 N2 Cu1 . 177.0(2)
C10 C6 N2 C7 . -1.7(4)
C5 C6 N2 C7 . 177.9(2)
C10 C6 N2 Cu1 . -178.3(2)
C5 C6 N2 Cu1 . 1.2(3)
C13 C14 N3 C12 . -0.1(5)
C11 C12 N3 C14 . 0.3(4)
C4 C12 N3 C14 . 179.7(3)
C14 C13 N4 C11 . -0.2(5)
C12 C11 N4 C13 . 0.4(4)
C10 C11 N4 C13 . -178.4(3)
O2 C15 O1 Cu1 . -8.8(5)
C16 C15 O1 Cu1 . 170.79(19)
O4 C20 O3 Cu1 2_646 18.0(4)
C19 C20 O3 Cu1 2_646 -157.97(17)
C15 O1 Cu1 O1W . -5.5(3)
C15 O1 Cu1 N2 . 161.5(3)
C15 O1 Cu1 N1 . 107.3(4)
C15 O1 Cu1 O3 2_656 -99.0(3)
C7 N2 Cu1 O1W . 128.4(4)
C6 N2 Cu1 O1W . -55.3(5)
C7 N2 Cu1 O1 . 13.6(3)
C6 N2 Cu1 O1 . -170.15(19)
C7 N2 Cu1 N1 . -177.4(3)
C6 N2 Cu1 N1 . -1.12(18)
C7 N2 Cu1 O3 2_656 -84.8(3)
C6 N2 Cu1 O3 2_656 91.44(19)
C1 N1 Cu1 O1W . -12.9(2)
C5 N1 Cu1 O1W . 169.34(18)
C1 N1 Cu1 O1 . -126.3(4)
C5 N1 Cu1 O1 . 56.0(4)
C1 N1 Cu1 N2 . 178.6(3)
C5 N1 Cu1 N2 . 0.83(17)
C1 N1 Cu1 O3 2_656 79.8(2)
C5 N1 Cu1 O3 2_656 -97.96(18)
